data_7049538
loop_
_publ_author_name
'Arnold, Polly L.'
'Puig-Urrea, Laura'
'Wells, Jordann A. L.'
'Yuan, Dan'
'Cruickshank, Faye L.'
'Young, Rowan D.'

_publ_section_title
;
 Applications of boroxide ligands in supporting small molecule activation
 by U(iii) and U(iv) complexes.
;
_journal_issue 15
_journal_name_full 'Dalton transactions (Cambridge, England : 2003)'
_journal_page_first 4894
_journal_page_last 4905
_journal_paper_doi 10.1039/c8dt05051a
_journal_volume 48
_journal_year 2019
_chemical_formula_moiety 'C120 H184 B4 O4 U, C7 H8'
_chemical_formula_sum 'C127 H192 B4 O4 U'
_chemical_formula_weight 2064.06
_space_group_crystal_system monoclinic
_space_group_IT_number 14
_space_group_name_Hall '-P 2ybc'
_space_group_name_H-M_alt 'P 1 21/c 1'
_symmetry_space_group_name_Hall '-P 2ybc'
_symmetry_space_group_name_H-M 'P 1 21/c 1'
_atom_sites_solution_hydrogens geom
_atom_sites_solution_primary dual
_audit_creation_date 2018-12-21
_audit_creation_method
;
Olex2 1.2
(compiled 2018.05.29 svn.r3508 for OlexSys, GUI svn.r5506)
;
_audit_update_record
;
2018-12-21 deposited with the CCDC.    2019-02-28 downloaded from the CCDC.
;
_cell_angle_alpha 90
_cell_angle_beta 108.923(2)
_cell_angle_gamma 90
_cell_formula_units_Z 4
_cell_length_a 22.0131(4)
_cell_length_b 19.4020(3)
_cell_length_c 30.6714(6)
_cell_measurement_reflns_used 28581
_cell_measurement_temperature 170
_cell_measurement_theta_max 23.2550
_cell_measurement_theta_min 3.0280
_cell_volume 12391.7(4)
_computing_cell_refinement 'CrysAlisPro 1.171.38.42b (Rigaku OD, 2015)'
_computing_data_collection 'CrysAlisPro 1.171.38.42b (Rigaku OD, 2015)'
_computing_data_reduction 'CrysAlisPro 1.171.38.42b (Rigaku OD, 2015)'
_computing_molecular_graphics 'Olex2 (Dolomanov et al., 2009)'
_computing_publication_material 'Olex2 (Dolomanov et al., 2009)'
_computing_structure_refinement 'ShelXL (Sheldrick, 2015)'
_computing_structure_solution 'ShelXT (Sheldrick, 2015)'
_diffrn_ambient_temperature 170
_diffrn_detector 'CCD plate'
_diffrn_detector_area_resol_mean 16.1042
_diffrn_detector_type Eos
_diffrn_measured_fraction_theta_full 0.998
_diffrn_measured_fraction_theta_max 0.998
_diffrn_measurement_details
;
List of Runs (angles in degrees, time in seconds):

  # Type    Start    End  Width  t~exp~   \w     \q     \k     \f   Frames
#--------------------------------------------------------------------------
  1  \w    -87.00   0.00   1.00   30.00    --  -18.53 -57.00   0.00   87
  2  \w    -25.00  22.00   1.00   30.00    --  -18.53 -99.00-150.00   47
  3  \w    -25.00  61.00   1.00   30.00    --   20.25 -99.00 -30.00   86
  4  \w    -48.00  39.00   1.00   30.00    --   20.25 -57.00 -60.00   87
  5  \w      2.00  89.00   1.00   30.00    --   20.25  57.00-180.00   87
  6  \w      2.00  89.00   1.00   30.00    --   20.25  57.00 -90.00   87
  7  \w    -50.00  43.00   1.00   30.00    --   20.25 -38.00  30.00   93
  8  \w    -37.00  50.00   1.00   30.00    --  -18.53  57.00 150.00   87
  9  \w    -25.00  22.00   1.00   30.00    --  -18.53 -99.00 -90.00   47
 10  \w    -93.00 -32.00   1.00   30.00    --  -18.53 179.00 120.00   61
 11  \w    -25.00  61.00   1.00   30.00    --   20.25 -99.00  30.00   86
 12  \w      2.00  89.00   1.00   30.00    --   20.25  57.00  90.00   87
 13  \w     34.00  94.00   1.00   30.00    --   20.25 179.00 -90.00   60
 14  \w    -12.00  47.00   1.00   30.00    --   20.25-114.00 174.00   59
;
_diffrn_measurement_device 'four-circle diffractometer'
_diffrn_measurement_device_type 'Xcalibur, Eos'
_diffrn_measurement_method '\w scans'
_diffrn_orient_matrix_type 'CrysAlisPro convention (1999,Acta A55,543-557)'
_diffrn_orient_matrix_UB_11 0.0029396000
_diffrn_orient_matrix_UB_12 0.0232024000
_diffrn_orient_matrix_UB_13 0.0184447000
_diffrn_orient_matrix_UB_21 0.0046040000
_diffrn_orient_matrix_UB_22 -0.0281896000
_diffrn_orient_matrix_UB_23 0.0154557000
_diffrn_orient_matrix_UB_31 0.0336244000
_diffrn_orient_matrix_UB_32 0.0018457000
_diffrn_orient_matrix_UB_33 0.0043023000
_diffrn_radiation_monochromator graphite
_diffrn_radiation_probe x-ray
_diffrn_radiation_type MoK\a
_diffrn_radiation_wavelength 0.71073
_diffrn_reflns_av_R_equivalents 0.1064
_diffrn_reflns_av_unetI/netI 0.0543
_diffrn_reflns_Laue_measured_fraction_full 0.998
_diffrn_reflns_Laue_measured_fraction_max 0.998
_diffrn_reflns_limit_h_max 25
_diffrn_reflns_limit_h_min -25
_diffrn_reflns_limit_k_max 22
_diffrn_reflns_limit_k_min -22
_diffrn_reflns_limit_l_max 35
_diffrn_reflns_limit_l_min -35
_diffrn_reflns_number 218483
_diffrn_reflns_point_group_measured_fraction_full 0.998
_diffrn_reflns_point_group_measured_fraction_max 0.998
_diffrn_reflns_theta_full 24.108
_diffrn_reflns_theta_max 24.108
_diffrn_reflns_theta_min 2.800
_diffrn_source 'fine-focus sealed X-ray tube'
_diffrn_source_type 'Enhance (Mo) X-ray Source'
_exptl_absorpt_coefficient_mu 1.357
_exptl_absorpt_correction_T_max 0.972
_exptl_absorpt_correction_T_min 0.955
_exptl_absorpt_correction_type analytical
_exptl_absorpt_process_details
;
CrysAlisPro 1.171.38.42b (Rigaku Oxford Diffraction, 2015)
Analytical numeric absorption correction using a multifaceted crystal
            model based on expressions derived by R.C. Clark & J.S. Reid.
(Clark, R. C. & Reid, J. S. (1995). Acta Cryst. A51, 887-897)
Empirical absorption correction using spherical harmonics,
 implemented in SCALE3 ABSPACK scaling algorithm.
;
_exptl_crystal_colour brown
_exptl_crystal_colour_primary brown
_exptl_crystal_density_diffrn 1.106
_exptl_crystal_description block
_exptl_crystal_F_000 4392
_exptl_crystal_size_max 0.188
_exptl_crystal_size_mid 0.131
_exptl_crystal_size_min 0.1
_refine_diff_density_max 2.484
_refine_diff_density_min -1.137
_refine_diff_density_rms 0.079
_refine_ls_extinction_method none
_refine_ls_goodness_of_fit_ref 1.021
_refine_ls_hydrogen_treatment constr
_refine_ls_matrix_type full
_refine_ls_number_parameters 1262
_refine_ls_number_reflns 19685
_refine_ls_number_restraints 93
_refine_ls_restrained_S_all 1.027
_refine_ls_R_factor_all 0.0858
_refine_ls_R_factor_gt 0.0466
_refine_ls_shift/su_max 0.001
_refine_ls_shift/su_mean 0.000
_refine_ls_structure_factor_coef Fsqd
_refine_ls_weighting_details 'w=1/[\s^2^(Fo^2^)+(0.0498P)^2^+19.3178P] where P=(Fo^2^+2Fc^2^)/3'
_refine_ls_weighting_scheme calc
_refine_ls_wR_factor_gt 0.1016
_refine_ls_wR_factor_ref 0.1164
_reflns_Friedel_coverage 0.000
_reflns_number_gt 12561
_reflns_number_total 19685
_reflns_threshold_expression 'I > 2\s(I)'
_cod_data_source_file c8dt05051a2.cif
_cod_data_source_block p16121_087mono
_cod_depositor_comments 'Adding full bibliography for 7049530--7049539.cif.'
_cod_database_code 7049538
_shelx_shelxl_version_number 2018/3
_chemical_oxdiff_formula 'C100 H100 B3 O3 U'
_shelx_space_group_comment
;
The symmetry employed for this shelxl refinement is uniquely defined
by the following loop, which should always be used as a source of
symmetry information in preference to the above space-group names.
They are only intended as comments.
;
_shelx_estimated_absorpt_t_max 0.876
_shelx_estimated_absorpt_t_min 0.784
_reflns_odcompleteness_completeness 99.78
_reflns_odcompleteness_iscentric 1
_reflns_odcompleteness_theta 24.06
_olex2_refinement_description
;
1. Fixed Uiso
 At 1.2 times of:
  All C(H) groups
 At 1.5 times of:
  All C(H,H,H) groups
2. Uiso/Uaniso restraints and constraints
C740 \\sim C741 \\sim C742: within 2A with sigma of 0.04 and sigma for terminal
atoms of 0.08
C1S \\sim C2S \\sim C3S \\sim C4S \\sim C5S \\sim C6S: within 2A with sigma of
0.04 and sigma for terminal atoms of 0.08
3. Rigid body (RIGU) restrains
 C740, C741, C742
 with sigma for 1-2 distances of 0.004 and sigma for 1-3 distances of 0.004
 C1S, C2S, C3S, C4S, C5S, C6S
 with sigma for 1-2 distances of 0.004 and sigma for 1-3 distances of 0.004
4.a Ternary CH refined with riding coordinates:
 C560(H560), C360(H360), C440(H440), C620(H620), C760(H760), C140(H140),
 C160(H160), C460(H460), C420(H420), C720(H720), C840(H840), C220(H220),
 C640(H640), C860(H860), C120(H120), C260(H260), C660(H660), C820(H820),
 C740(H740), C540(H540), C320(H320), C240(H240), C520(H520), C340(H340)
4.b Aromatic/amide H refined with riding coordinates:
 C43(H43), C23(H23), C33(H33), C45(H45), C73(H73), C63(H63), C25(H25),
 C83(H83), C65(H65), C85(H85), C55(H55), C35(H35), C15(H15), C75(H75), C13(H13),
  C53(H53), C6S(H6S), C2S(H2S), C3S(H3S), C4S(H4S), C5S(H5S)
4.c Fitted hexagon refined as free rotating group:
 C6S(C1S,C2S,C3S,C4S,C5S)
4.d Idealised Me refined as rotating group:
 C421(H42A,H42B,H42C), C621(H62A,H62B,H62C), C762(H76A,H76B,H76C), C521(H52A,
 H52B,H52C), C122(H12A,H12B,H12C), C262(H26A,H26B,H26C), C341(H34A,H34B,H34C),
 C822(H82A,H82B,H82C), C142(H14A,H14B,H14C), C221(H22A,H22B,H22C), C361(H36A,
 H36B,H36C), C661(H66A,H66B,H66C), C721(H72A,H72B,H72C), C222(H22D,H22E,H22F),
 C541(H54A,H54B,H54C), C322(H32A,H32B,H32C), C761(H76D,H76E,H76F), C261(H26D,
 H26E,H26F), C162(H16A,H16B,H16C), C422(H42D,H42E,H42F), C862(H86A,H86B,H86C),
 C622(H62D,H62E,H62F), C861(H86D,H86E,H86F), C522(H52D,H52E,H52F), C442(H44A,
 H44B,H44C), C462(H46A,H46B,H46C), C362(H36D,H36E,H36F), C842(H84A,H84B,H84C),
 C342(H34D,H34E,H34F), C562(H56A,H56B,H56C), C542(H54D,H54E,H54F), C662(H66D,
 H66E,H66F), C242(H24A,H24B,H24C), C461(H46D,H46E,H46F), C321(H32D,H32E,H32F),
 C641(H64A,H64B,H64C), C441(H44D,H44E,H44F), C722(H72D,H72E,H72F), C121(H12D,
 H12E,H12F), C642(H64D,H64E,H64F), C561(H56D,H56E,H56F), C141(H14D,H14E,H14F),
 C241(H24D,H24E,H24F), C821(H82D,H82E,H82F), C742(H74A,H74B,H74C), C841(H84D,
 H84E,H84F), C161(H16D,H16E,H16F), C741(H74D,H74E,H74F), C7S(H7SA,H7SB,H7SC)
;
_olex2_submission_special_instructions 'No special instructions were received'
_oxdiff_exptl_absorpt_empirical_details
;
Empirical correction (ABSPACK) includes:
- Absorption correction using spherical harmonics
- Frame scaling
;
_oxdiff_exptl_absorpt_empirical_full_max 1.155
_oxdiff_exptl_absorpt_empirical_full_min 0.864

loop_
_space_group_symop_operation_xyz
'x, y, z'
'-x, y+1/2, -z+1/2'
'-x, -y, -z'
'x, -y-1/2, z-1/2'

loop_
_atom_site_label
_atom_site_type_symbol
_atom_site_fract_x
_atom_site_fract_y
_atom_site_fract_z
_atom_site_U_iso_or_equiv
_atom_site_adp_type
_atom_site_occupancy
_atom_site_site_symmetry_order
_atom_site_calc_flag
_atom_site_refinement_flags_posn
_atom_site_refinement_flags_adp
U1 U 0.25067(2) 0.43835(2) 0.25122(2) 0.02637(7) Uani 1 1 d . .
O1 O 0.17310(15) 0.51131(17) 0.22857(11) 0.0297(8) Uani 1 1 d . .
O3 O 0.22779(16) 0.37100(18) 0.19150(11) 0.0344(9) Uani 1 1 d . .
O2 O 0.25890(15) 0.38918(17) 0.31602(11) 0.0298(8) Uani 1 1 d . .
C16 C 0.1507(3) 0.6684(3) 0.18625(19) 0.0377(14) Uani 1 1 d . .
O4 O 0.34456(15) 0.48493(17) 0.26887(11) 0.0302(8) Uani 1 1 d . .
C560 C 0.2268(3) 0.2049(3) 0.20822(19) 0.0484(16) Uani 1 1 d . .
H560 H 0.257041 0.244190 0.210480 0.058 Uiso 1 1 calc R .
C421 C 0.3729(3) 0.3107(3) 0.2808(2) 0.0549(17) Uani 1 1 d . .
H42A H 0.388020 0.267975 0.270694 0.082 Uiso 1 1 calc GR .
H42B H 0.392587 0.350298 0.270792 0.082 Uiso 1 1 calc GR .
H42C H 0.326068 0.313578 0.267284 0.082 Uiso 1 1 calc GR .
C43 C 0.3722(3) 0.1886(3) 0.35230(17) 0.0343(13) Uani 1 1 d . .
H43 H 0.410043 0.177175 0.345358 0.041 Uiso 1 1 calc R .
C23 C -0.0276(3) 0.4503(3) 0.22983(19) 0.0390(14) Uani 1 1 d . .
H23 H -0.046299 0.405627 0.224278 0.047 Uiso 1 1 calc R .
C360 C 0.1450(3) 0.4167(3) 0.36082(19) 0.0407(14) Uani 1 1 d . .
H360 H 0.153886 0.388448 0.336308 0.049 Uiso 1 1 calc R .
C440 C 0.3609(3) 0.0623(3) 0.3674(2) 0.0520(17) Uani 1 1 d . .
H440 H 0.330495 0.034111 0.378207 0.062 Uiso 1 1 calc R .
C52 C 0.1087(3) 0.2760(3) 0.09620(18) 0.0393(14) Uani 1 1 d . .
C620 C 0.2087(3) 0.4840(3) 0.11398(19) 0.0395(14) Uani 1 1 d . .
H620 H 0.178045 0.461404 0.127443 0.047 Uiso 1 1 calc R .
C71 C 0.4687(2) 0.4820(3) 0.28923(18) 0.0307(13) Uani 1 1 d . .
C760 C 0.4322(3) 0.4570(3) 0.20185(19) 0.0435(15) Uani 1 1 d . .
H760 H 0.393578 0.482346 0.203728 0.052 Uiso 1 1 calc R .
C621 C 0.2568(3) 0.5258(3) 0.1519(2) 0.0563(18) Uani 1 1 d . .
H62A H 0.284861 0.494375 0.174610 0.085 Uiso 1 1 calc GR .
H62B H 0.233560 0.555410 0.166985 0.085 Uiso 1 1 calc GR .
H62C H 0.282724 0.554361 0.138330 0.085 Uiso 1 1 calc GR .
C11 C 0.1107(2) 0.6106(3) 0.17558(18) 0.0321(13) Uani 1 1 d . .
C26 C 0.0277(2) 0.5794(3) 0.24747(18) 0.0332(13) Uani 1 1 d . .
C22 C 0.0275(2) 0.4635(3) 0.21851(17) 0.0305(13) Uani 1 1 d . .
C140 C 0.0832(4) 0.7788(4) 0.0772(3) 0.073(2) Uani 1 1 d . .
H140 H 0.067149 0.753766 0.047118 0.088 Uiso 1 1 calc R .
C72 C 0.5201(3) 0.4801(3) 0.33158(18) 0.0350(13) Uani 1 1 d . .
C160 C 0.2036(3) 0.6776(3) 0.2325(2) 0.0449(15) Uani 1 1 d . .
H160 H 0.201338 0.637974 0.252757 0.054 Uiso 1 1 calc R .
C76 C 0.4808(3) 0.4547(3) 0.24972(19) 0.0385(14) Uani 1 1 d . .
C460 C 0.2017(2) 0.2373(3) 0.38383(18) 0.0347(14) Uani 1 1 d . .
H460 H 0.195066 0.288374 0.381617 0.042 Uiso 1 1 calc R .
C33 C 0.3103(3) 0.4256(3) 0.48233(18) 0.0354(13) Uani 1 1 d . .
H33 H 0.345736 0.426299 0.510099 0.042 Uiso 1 1 calc R .
C420 C 0.3915(2) 0.3109(3) 0.33313(18) 0.0338(13) Uani 1 1 d . .
H420 H 0.380608 0.357148 0.342898 0.041 Uiso 1 1 calc R .
C720 C 0.5147(3) 0.5100(3) 0.37635(17) 0.0353(13) Uani 1 1 d . .
H720 H 0.468033 0.515754 0.372414 0.042 Uiso 1 1 calc R .
C840 C 0.4180(4) 0.8078(3) 0.3538(3) 0.066(2) Uani 1 1 d . .
H840 H 0.429765 0.837600 0.331193 0.079 Uiso 1 1 calc R .
C82 C 0.3801(3) 0.6149(3) 0.33912(18) 0.0343(13) Uani 1 1 d . .
C31 C 0.2659(2) 0.3907(3) 0.40190(17) 0.0300(13) Uani 1 1 d . .
C45 C 0.2847(3) 0.1547(3) 0.37587(18) 0.0372(13) Uani 1 1 d . .
H45 H 0.261041 0.119711 0.384917 0.045 Uiso 1 1 calc R .
C73 C 0.5789(3) 0.4526(3) 0.3336(2) 0.0544(18) Uani 1 1 d . .
H73 H 0.612802 0.453327 0.362217 0.065 Uiso 1 1 calc R .
C220 C 0.0556(2) 0.4047(3) 0.19814(18) 0.0323(13) Uani 1 1 d . .
H220 H 0.083082 0.425875 0.181400 0.039 Uiso 1 1 calc R .
C640 C 0.3354(3) 0.4181(4) 0.0104(2) 0.0614(19) Uani 1 1 d . .
H640 H 0.339219 0.375589 -0.006928 0.074 Uiso 1 1 calc R .
C762 C 0.4106(3) 0.3856(3) 0.1826(2) 0.0592(19) Uani 1 1 d . .
H76A H 0.448361 0.356393 0.186573 0.089 Uiso 1 1 calc GR .
H76B H 0.385899 0.389165 0.149801 0.089 Uiso 1 1 calc GR .
H76C H 0.383713 0.365166 0.199189 0.089 Uiso 1 1 calc GR .
C521 C 0.1181(3) 0.3182(4) 0.02018(19) 0.0587(19) Uani 1 1 d . .
H52A H 0.164289 0.308215 0.031176 0.088 Uiso 1 1 calc GR .
H52B H 0.109699 0.357267 -0.001177 0.088 Uiso 1 1 calc GR .
H52C H 0.094695 0.277609 0.004249 0.088 Uiso 1 1 calc GR .
C122 C -0.0527(3) 0.5705(3) 0.1238(2) 0.0550(17) Uani 1 1 d . .
H12A H -0.045333 0.586932 0.155343 0.083 Uiso 1 1 calc GR .
H12B H -0.080912 0.530117 0.117954 0.083 Uiso 1 1 calc GR .
H12C H -0.072997 0.607149 0.101935 0.083 Uiso 1 1 calc GR .
C860 C 0.4560(3) 0.6360(3) 0.24331(19) 0.0398(15) Uani 1 1 d . .
H860 H 0.443663 0.587712 0.232709 0.048 Uiso 1 1 calc R .
C61 C 0.2475(2) 0.3594(3) 0.11397(17) 0.0332(13) Uani 1 1 d . .
C262 C 0.0678(3) 0.6694(3) 0.3106(2) 0.0562(18) Uani 1 1 d . .
H26A H 0.026378 0.673840 0.315831 0.084 Uiso 1 1 calc GR .
H26B H 0.091160 0.713126 0.317855 0.084 Uiso 1 1 calc GR .
H26C H 0.093111 0.632951 0.330493 0.084 Uiso 1 1 calc GR .
C63 C 0.2722(3) 0.4452(3) 0.0637(2) 0.0464(16) Uani 1 1 d . .
H63 H 0.269320 0.491549 0.053262 0.056 Uiso 1 1 calc R .
C32 C 0.3172(2) 0.3917(3) 0.44400(17) 0.0308(12) Uani 1 1 d . .
C25 C -0.0279(3) 0.5635(3) 0.25785(19) 0.0397(14) Uani 1 1 d . .
H25 H -0.046588 0.597908 0.271538 0.048 Uiso 1 1 calc R .
C120 C 0.0116(3) 0.5509(3) 0.11794(18) 0.0406(14) Uani 1 1 d . .
H120 H 0.029196 0.510630 0.138552 0.049 Uiso 1 1 calc R .
C41 C 0.2966(2) 0.2756(3) 0.35938(16) 0.0279(12) Uani 1 1 d . .
C86 C 0.4314(2) 0.6495(3) 0.28388(18) 0.0349(13) Uani 1 1 d . .
C260 C 0.0566(3) 0.6508(3) 0.25999(19) 0.0396(14) Uani 1 1 d . .
H260 H 0.099627 0.650246 0.255522 0.048 Uiso 1 1 calc R .
C341 C 0.1874(3) 0.4871(4) 0.5327(2) 0.071(2) Uani 1 1 d . .
H34A H 0.190229 0.509664 0.561928 0.107 Uiso 1 1 calc GR .
H34B H 0.180237 0.437616 0.535123 0.107 Uiso 1 1 calc GR .
H34C H 0.151568 0.506885 0.507870 0.107 Uiso 1 1 calc GR .
C660 C 0.2902(3) 0.2372(3) 0.1125(2) 0.0473(16) Uani 1 1 d . .
H660 H 0.271569 0.233532 0.138194 0.057 Uiso 1 1 calc R .
B2 B 0.2726(3) 0.3539(3) 0.3568(2) 0.0300(15) Uani 1 1 d . .
C83 C 0.3849(3) 0.6821(3) 0.3541(2) 0.0436(15) Uani 1 1 d . .
H83 H 0.368485 0.693408 0.378288 0.052 Uiso 1 1 calc R .
C42 C 0.3527(2) 0.2566(3) 0.34896(17) 0.0297(12) Uani 1 1 d . .
C822 C 0.3682(3) 0.5705(3) 0.41416(19) 0.0498(17) Uani 1 1 d . .
H82A H 0.415175 0.569569 0.427401 0.075 Uiso 1 1 calc GR .
H82B H 0.349991 0.532706 0.427067 0.075 Uiso 1 1 calc GR .
H82C H 0.352115 0.614607 0.421545 0.075 Uiso 1 1 calc GR .
C142 C 0.0284(5) 0.8214(4) 0.0761(3) 0.117(4) Uani 1 1 d . .
H14A H -0.008125 0.791801 0.075124 0.175 Uiso 1 1 calc GR .
H14B H 0.016813 0.850766 0.048610 0.175 Uiso 1 1 calc GR .
H14C H 0.039467 0.850329 0.103740 0.175 Uiso 1 1 calc GR .
C46 C 0.2635(2) 0.2229(3) 0.37362(16) 0.0310(12) Uani 1 1 d . .
C221 C 0.0057(3) 0.3602(3) 0.1637(2) 0.0484(16) Uani 1 1 d . .
H22A H -0.019653 0.335348 0.179661 0.073 Uiso 1 1 calc GR .
H22B H 0.027438 0.326985 0.149729 0.073 Uiso 1 1 calc GR .
H22C H -0.022651 0.389492 0.139655 0.073 Uiso 1 1 calc GR .
C361 C 0.0918(3) 0.3804(3) 0.3743(2) 0.0575(18) Uani 1 1 d . .
H36A H 0.108565 0.337506 0.390682 0.086 Uiso 1 1 calc GR .
H36B H 0.055742 0.369835 0.346480 0.086 Uiso 1 1 calc GR .
H36C H 0.076962 0.410617 0.394423 0.086 Uiso 1 1 calc GR .
C661 C 0.3604(3) 0.2182(3) 0.1324(3) 0.078(2) Uani 1 1 d . .
H66A H 0.380285 0.220511 0.108042 0.117 Uiso 1 1 calc GR .
H66B H 0.364423 0.171296 0.144813 0.117 Uiso 1 1 calc GR .
H66C H 0.382148 0.250522 0.157060 0.117 Uiso 1 1 calc GR .
C820 C 0.3487(3) 0.5624(3) 0.36181(18) 0.0351(13) Uani 1 1 d . .
H820 H 0.362082 0.515359 0.355123 0.042 Uiso 1 1 calc R .
C51 C 0.1615(3) 0.2757(3) 0.13740(18) 0.0350(13) Uani 1 1 d . .
C62 C 0.2439(3) 0.4277(3) 0.09707(19) 0.0381(14) Uani 1 1 d . .
C54 C 0.0707(3) 0.1650(3) 0.1134(2) 0.0503(16) Uani 1 1 d . .
C65 C 0.3079(3) 0.3308(3) 0.06205(19) 0.0437(15) Uani 1 1 d . .
H65 H 0.329860 0.297122 0.050353 0.052 Uiso 1 1 calc R .
C721 C 0.5465(3) 0.5804(3) 0.3869(2) 0.0511(17) Uani 1 1 d . .
H72A H 0.592914 0.575406 0.393213 0.077 Uiso 1 1 calc GR .
H72B H 0.538452 0.600177 0.413849 0.077 Uiso 1 1 calc GR .
H72C H 0.528789 0.610851 0.360280 0.077 Uiso 1 1 calc GR .
C222 C 0.0988(3) 0.3594(3) 0.23609(19) 0.0456(15) Uani 1 1 d . .
H22D H 0.131533 0.388008 0.257869 0.068 Uiso 1 1 calc GR .
H22E H 0.119791 0.324906 0.222493 0.068 Uiso 1 1 calc GR .
H22F H 0.072978 0.336151 0.252362 0.068 Uiso 1 1 calc GR .
C541 C 0.0474(5) 0.0495(4) 0.0765(4) 0.123(4) Uani 1 1 d . .
H54A H 0.051107 0.068036 0.047790 0.185 Uiso 1 1 calc GR .
H54B H 0.017318 0.010642 0.069557 0.185 Uiso 1 1 calc GR .
H54C H 0.089635 0.033705 0.096337 0.185 Uiso 1 1 calc GR .
C740 C 0.6552(4) 0.3905(8) 0.2976(3) 0.143(5) Uani 1 1 d . U
H740 H 0.651216 0.365085 0.268416 0.171 Uiso 1 1 calc R .
C540 C 0.0229(4) 0.1052(4) 0.1012(2) 0.070(2) Uani 1 1 d . .
H540 H 0.021223 0.085124 0.130778 0.084 Uiso 1 1 calc R .
C322 C 0.4391(3) 0.4010(3) 0.4736(2) 0.0491(16) Uani 1 1 d . .
H32A H 0.434855 0.444981 0.457176 0.074 Uiso 1 1 calc GR .
H32B H 0.478237 0.377503 0.473009 0.074 Uiso 1 1 calc GR .
H32C H 0.441739 0.409630 0.505688 0.074 Uiso 1 1 calc GR .
C761 C 0.4573(3) 0.4952(4) 0.1672(2) 0.0628(19) Uani 1 1 d . .
H76D H 0.475445 0.539691 0.180252 0.094 Uiso 1 1 calc GR .
H76E H 0.421899 0.502806 0.138524 0.094 Uiso 1 1 calc GR .
H76F H 0.490695 0.467430 0.160871 0.094 Uiso 1 1 calc GR .
C85 C 0.4354(3) 0.7158(3) 0.3006(2) 0.0429(15) Uani 1 1 d . .
H85 H 0.454759 0.750149 0.287399 0.051 Uiso 1 1 calc R .
C261 C 0.0170(3) 0.7068(3) 0.2284(2) 0.0553(17) Uani 1 1 d . .
H26D H 0.014531 0.697280 0.196513 0.083 Uiso 1 1 calc GR .
H26E H 0.037411 0.751758 0.237804 0.083 Uiso 1 1 calc GR .
H26F H -0.026419 0.707468 0.230662 0.083 Uiso 1 1 calc GR .
C162 C 0.1964(3) 0.7448(3) 0.2574(2) 0.0589(18) Uani 1 1 d . .
H16A H 0.202689 0.784536 0.239619 0.088 Uiso 1 1 calc GR .
H16B H 0.228660 0.745718 0.288191 0.088 Uiso 1 1 calc GR .
H16C H 0.153369 0.746731 0.260223 0.088 Uiso 1 1 calc GR .
C36 C 0.2072(3) 0.4220(3) 0.40120(18) 0.0339(13) Uani 1 1 d . .
C422 C 0.4637(3) 0.3006(3) 0.3543(2) 0.0593(19) Uani 1 1 d . .
H42D H 0.476246 0.257792 0.342482 0.089 Uiso 1 1 calc GR .
H42E H 0.475222 0.297693 0.387903 0.089 Uiso 1 1 calc GR .
H42F H 0.486217 0.339551 0.346128 0.089 Uiso 1 1 calc GR .
C56 C 0.1686(3) 0.2160(3) 0.16579(19) 0.0403(14) Uani 1 1 d . .
C66 C 0.2806(2) 0.3114(3) 0.09541(18) 0.0374(13) Uani 1 1 d . .
B3 B 0.2128(3) 0.3372(3) 0.1504(2) 0.0358(16) Uani 1 1 d . .
C55 C 0.1231(3) 0.1640(3) 0.1538(2) 0.0506(17) Uani 1 1 d . .
H55 H 0.127940 0.125769 0.173977 0.061 Uiso 1 1 calc R .
C64 C 0.3040(3) 0.3977(3) 0.0454(2) 0.0475(16) Uani 1 1 d . .
C24 C -0.0563(3) 0.5005(3) 0.24903(19) 0.0392(14) Uani 1 1 d . .
C35 C 0.2037(3) 0.4558(3) 0.44076(19) 0.0420(15) Uani 1 1 d . .
H35 H 0.164783 0.478164 0.439465 0.050 Uiso 1 1 calc R .
C862 C 0.5291(3) 0.6399(3) 0.2582(2) 0.0537(17) Uani 1 1 d . .
H86A H 0.543133 0.686487 0.269237 0.081 Uiso 1 1 calc GR .
H86B H 0.543417 0.629026 0.231871 0.081 Uiso 1 1 calc GR .
H86C H 0.547629 0.606632 0.282987 0.081 Uiso 1 1 calc GR .
C622 C 0.1704(3) 0.5326(3) 0.0754(2) 0.0620(19) Uani 1 1 d . .
H62D H 0.146328 0.565503 0.087647 0.093 Uiso 1 1 calc GR .
H62E H 0.140509 0.505703 0.050574 0.093 Uiso 1 1 calc GR .
H62F H 0.200073 0.557787 0.063182 0.093 Uiso 1 1 calc GR .
C320 C 0.3810(2) 0.3559(3) 0.45045(18) 0.0348(13) Uani 1 1 d . .
H320 H 0.382479 0.344273 0.419046 0.042 Uiso 1 1 calc R .
C861 C 0.4254(3) 0.6830(4) 0.2025(2) 0.0617(19) Uani 1 1 d . .
H86D H 0.378620 0.681409 0.194675 0.093 Uiso 1 1 calc GR .
H86E H 0.437498 0.667575 0.176007 0.093 Uiso 1 1 calc GR .
H86F H 0.440458 0.730333 0.210495 0.093 Uiso 1 1 calc GR .
C522 C 0.0246(3) 0.3570(3) 0.0437(2) 0.0564(18) Uani 1 1 d . .
H52D H -0.000850 0.319329 0.025360 0.085 Uiso 1 1 calc GR .
H52E H 0.019597 0.398336 0.024474 0.085 Uiso 1 1 calc GR .
H52F H 0.009838 0.366713 0.069935 0.085 Uiso 1 1 calc GR .
C240 C -0.1171(3) 0.4842(3) 0.2612(2) 0.0567(18) Uani 1 1 d . .
H240 H -0.129952 0.527619 0.273464 0.068 Uiso 1 1 calc R .
C442 C 0.4274(4) 0.0524(4) 0.4020(3) 0.081(2) Uani 1 1 d . .
H44A H 0.458004 0.082053 0.393657 0.121 Uiso 1 1 calc GR .
H44B H 0.440342 0.004116 0.401713 0.121 Uiso 1 1 calc GR .
H44C H 0.426910 0.064635 0.432846 0.121 Uiso 1 1 calc GR .
B1 B 0.1178(3) 0.5480(3) 0.2122(2) 0.0325(15) Uani 1 1 d . .
C520 C 0.0958(3) 0.3360(3) 0.06139(18) 0.0419(14) Uani 1 1 d . .
H520 H 0.121189 0.376684 0.077461 0.050 Uiso 1 1 calc R .
C340 C 0.2493(3) 0.4983(4) 0.5224(2) 0.0576(19) Uani 1 1 d . .
H340 H 0.285049 0.482365 0.550010 0.069 Uiso 1 1 calc R .
C14 C 0.0934(3) 0.7205(3) 0.1118(2) 0.0487(16) Uani 1 1 d . .
C21 C 0.0564(2) 0.5291(3) 0.22721(16) 0.0277(12) Uani 1 1 d . .
C462 C 0.2045(3) 0.2164(4) 0.4319(2) 0.079(3) Uani 1 1 d . .
H46A H 0.207729 0.166152 0.434770 0.119 Uiso 1 1 calc GR .
H46B H 0.165395 0.231981 0.437657 0.119 Uiso 1 1 calc GR .
H46C H 0.242054 0.237599 0.454451 0.119 Uiso 1 1 calc GR .
C15 C 0.1412(3) 0.7216(3) 0.1538(2) 0.0473(16) Uani 1 1 d . .
H15 H 0.169217 0.760241 0.161238 0.057 Uiso 1 1 calc R .
C362 C 0.1206(3) 0.4862(3) 0.3402(2) 0.0514(17) Uani 1 1 d . .
H36D H 0.079411 0.480458 0.315663 0.077 Uiso 1 1 calc GR .
H36E H 0.151817 0.506914 0.327433 0.077 Uiso 1 1 calc GR .
H36F H 0.114931 0.516404 0.364226 0.077 Uiso 1 1 calc GR .
C12 C 0.0603(3) 0.6096(3) 0.13262(19) 0.0389(14) Uani 1 1 d . .
C44 C 0.3390(3) 0.1366(3) 0.36534(18) 0.0363(13) Uani 1 1 d . .
C75 C 0.5406(3) 0.4263(4) 0.2544(2) 0.062(2) Uani 1 1 d . .
H75 H 0.547607 0.407615 0.227766 0.075 Uiso 1 1 calc R .
C81 C 0.4036(2) 0.5969(3) 0.30312(17) 0.0304(12) Uani 1 1 d . .
C842 C 0.4718(5) 0.8124(5) 0.3985(4) 0.121(4) Uani 1 1 d . .
H84A H 0.479444 0.860832 0.407830 0.181 Uiso 1 1 calc GR .
H84B H 0.510839 0.792753 0.394804 0.181 Uiso 1 1 calc GR .
H84C H 0.460456 0.786687 0.422289 0.181 Uiso 1 1 calc GR .
C342 C 0.2596(4) 0.5738(4) 0.5166(3) 0.088(3) Uani 1 1 d . .
H34D H 0.226486 0.590856 0.488851 0.132 Uiso 1 1 calc GR .
H34E H 0.302074 0.580894 0.513450 0.132 Uiso 1 1 calc GR .
H34F H 0.256913 0.599045 0.543565 0.132 Uiso 1 1 calc GR .
C13 C 0.0533(3) 0.6640(3) 0.1023(2) 0.0463(15) Uani 1 1 d . .
H13 H 0.019400 0.662388 0.073757 0.056 Uiso 1 1 calc R .
C562 C 0.2094(3) 0.2033(3) 0.25204(19) 0.0578(18) Uani 1 1 d . .
H56A H 0.194141 0.248891 0.257506 0.087 Uiso 1 1 calc GR .
H56B H 0.247366 0.190797 0.278029 0.087 Uiso 1 1 calc GR .
H56C H 0.175460 0.169156 0.248972 0.087 Uiso 1 1 calc GR .
C74 C 0.5903(3) 0.4240(4) 0.2957(2) 0.072(2) Uani 1 1 d . .
C542 C -0.0442(3) 0.1254(5) 0.0733(3) 0.092(3) Uani 1 1 d . .
H54D H -0.057784 0.164777 0.087962 0.138 Uiso 1 1 calc GR .
H54E H -0.073242 0.086499 0.071700 0.138 Uiso 1 1 calc GR .
H54F H -0.045510 0.138213 0.042130 0.138 Uiso 1 1 calc GR .
C662 C 0.2548(4) 0.1863(4) 0.0761(3) 0.082(2) Uani 1 1 d . .
H66D H 0.272198 0.187900 0.050471 0.123 Uiso 1 1 calc GR .
H66E H 0.209084 0.198073 0.064850 0.123 Uiso 1 1 calc GR .
H66F H 0.260253 0.139810 0.089299 0.123 Uiso 1 1 calc GR .
C242 C -0.1047(4) 0.4312(4) 0.2987(3) 0.088(3) Uani 1 1 d . .
H24A H -0.092568 0.387489 0.287715 0.132 Uiso 1 1 calc GR .
H24B H -0.143607 0.424503 0.307036 0.132 Uiso 1 1 calc GR .
H24C H -0.069681 0.446930 0.325710 0.132 Uiso 1 1 calc GR .
C461 C 0.1444(3) 0.2051(4) 0.3483(2) 0.084(3) Uani 1 1 d . .
H46D H 0.141203 0.222603 0.317631 0.125 Uiso 1 1 calc GR .
H46E H 0.105274 0.216996 0.355256 0.125 Uiso 1 1 calc GR .
H46F H 0.149552 0.154950 0.348880 0.125 Uiso 1 1 calc GR .
C34 C 0.2544(3) 0.4580(3) 0.48142(19) 0.0394(14) Uani 1 1 d . .
C321 C 0.3865(3) 0.2884(3) 0.4768(2) 0.0574(18) Uani 1 1 d . .
H32D H 0.384623 0.297739 0.507756 0.086 Uiso 1 1 calc GR .
H32E H 0.427489 0.266118 0.479323 0.086 Uiso 1 1 calc GR .
H32F H 0.351044 0.257836 0.460374 0.086 Uiso 1 1 calc GR .
C641 C 0.4024(4) 0.4446(6) 0.0341(3) 0.123(4) Uani 1 1 d . .
H64A H 0.400381 0.485610 0.052248 0.184 Uiso 1 1 calc GR .
H64B H 0.422537 0.456608 0.010934 0.184 Uiso 1 1 calc GR .
H64C H 0.427791 0.408824 0.054536 0.184 Uiso 1 1 calc GR .
C441 C 0.3576(4) 0.0356(3) 0.3203(2) 0.064(2) Uani 1 1 d . .
H44D H 0.384907 0.063951 0.307815 0.096 Uiso 1 1 calc GR .
H44E H 0.313093 0.037762 0.299515 0.096 Uiso 1 1 calc GR .
H44F H 0.372508 -0.012305 0.322948 0.096 Uiso 1 1 calc GR .
C722 C 0.5441(3) 0.4630(3) 0.4176(2) 0.0511(16) Uani 1 1 d . .
H72D H 0.527000 0.416202 0.410089 0.077 Uiso 1 1 calc GR .
H72E H 0.533276 0.480237 0.444161 0.077 Uiso 1 1 calc GR .
H72F H 0.590834 0.462134 0.424935 0.077 Uiso 1 1 calc GR .
C121 C -0.0011(4) 0.5272(4) 0.0682(2) 0.071(2) Uani 1 1 d . .
H12D H -0.035654 0.492921 0.060093 0.106 Uiso 1 1 calc GR .
H12E H 0.038041 0.506663 0.065264 0.106 Uiso 1 1 calc GR .
H12F H -0.013796 0.566885 0.047486 0.106 Uiso 1 1 calc GR .
C642 C 0.2969(4) 0.4702(4) -0.0245(2) 0.076(2) Uani 1 1 d . .
H64D H 0.252151 0.454712 -0.036957 0.114 Uiso 1 1 calc GR .
H64E H 0.315042 0.474397 -0.049600 0.114 Uiso 1 1 calc GR .
H64F H 0.298451 0.515012 -0.009468 0.114 Uiso 1 1 calc GR .
C561 C 0.2623(3) 0.1381(3) 0.2054(2) 0.0630(19) Uani 1 1 d . .
H56D H 0.236579 0.098506 0.208807 0.095 Uiso 1 1 calc GR .
H56E H 0.303847 0.137393 0.230082 0.095 Uiso 1 1 calc GR .
H56F H 0.269299 0.135579 0.175447 0.095 Uiso 1 1 calc GR .
C141 C 0.1385(4) 0.8112(6) 0.0742(4) 0.163(6) Uani 1 1 d . .
H14D H 0.127142 0.840797 0.046856 0.245 Uiso 1 1 calc GR .
H14E H 0.169453 0.776256 0.071883 0.245 Uiso 1 1 calc GR .
H14F H 0.157686 0.839291 0.101834 0.245 Uiso 1 1 calc GR .
C241 C -0.1721(3) 0.4641(5) 0.2194(3) 0.109(3) Uani 1 1 d . .
H24D H -0.180021 0.500774 0.196275 0.164 Uiso 1 1 calc GR .
H24E H -0.210720 0.456970 0.228119 0.164 Uiso 1 1 calc GR .
H24F H -0.161485 0.421271 0.206486 0.164 Uiso 1 1 calc GR .
C821 C 0.2759(3) 0.5667(3) 0.3416(2) 0.0481(16) Uani 1 1 d . .
H82D H 0.261427 0.611477 0.349161 0.072 Uiso 1 1 calc GR .
H82E H 0.256595 0.529804 0.354551 0.072 Uiso 1 1 calc GR .
H82F H 0.262928 0.561457 0.308036 0.072 Uiso 1 1 calc GR .
C742 C 0.6798(5) 0.3438(5) 0.3391(4) 0.141(4) Uani 1 1 d . U
H74A H 0.713714 0.313949 0.335310 0.211 Uiso 1 1 calc GR .
H74B H 0.644482 0.315296 0.341833 0.211 Uiso 1 1 calc GR .
H74C H 0.697202 0.371774 0.366946 0.211 Uiso 1 1 calc GR .
C841 C 0.3562(4) 0.8353(3) 0.3576(3) 0.101(3) Uani 1 1 d . .
H84D H 0.343345 0.807679 0.379921 0.152 Uiso 1 1 calc GR .
H84E H 0.322643 0.832815 0.327437 0.152 Uiso 1 1 calc GR .
H84F H 0.362132 0.883370 0.367948 0.152 Uiso 1 1 calc GR .
C53 C 0.0651(3) 0.2216(3) 0.0849(2) 0.0487(16) Uani 1 1 d . .
H53 H 0.030481 0.223396 0.056706 0.058 Uiso 1 1 calc R .
C84 C 0.4125(3) 0.7344(3) 0.3357(2) 0.0473(16) Uani 1 1 d . .
C161 C 0.2704(3) 0.6781(3) 0.2277(2) 0.0560(17) Uani 1 1 d . .
H16D H 0.279271 0.632862 0.216859 0.084 Uiso 1 1 calc GR .
H16E H 0.302431 0.688131 0.257645 0.084 Uiso 1 1 calc GR .
H16F H 0.272298 0.713520 0.205400 0.084 Uiso 1 1 calc GR .
B4 B 0.4017(3) 0.5190(3) 0.28566(19) 0.0326(15) Uani 1 1 d . .
C741 C 0.7030(5) 0.4455(8) 0.3055(6) 0.242(9) Uani 1 1 d . U
H74D H 0.686080 0.483012 0.283506 0.362 Uiso 1 1 calc GR .
H74E H 0.742356 0.427353 0.301399 0.362 Uiso 1 1 calc GR .
H74F H 0.712743 0.463128 0.337004 0.362 Uiso 1 1 calc GR .
C6S C 0.1794(4) 0.7859(5) 0.4628(3) 0.191(5) Uani 1 1 d . U
H6S H 0.180069 0.745240 0.480204 0.229 Uiso 1 1 calc R .
C1S C 0.2048(4) 0.7851(4) 0.4268(3) 0.166(5) Uani 1 1 d G U
C2S C 0.2039(4) 0.8446(5) 0.4014(3) 0.163(4) Uani 1 1 d G U
H2S H 0.221236 0.844054 0.376767 0.195 Uiso 1 1 calc R .
C3S C 0.1775(4) 0.9049(4) 0.4119(3) 0.176(5) Uani 1 1 d G U
H3S H 0.176863 0.945584 0.394510 0.211 Uiso 1 1 calc R .
C4S C 0.1521(4) 0.9057(4) 0.4479(3) 0.193(6) Uani 1 1 d G U
H4S H 0.134093 0.946944 0.455099 0.232 Uiso 1 1 calc R .
C5S C 0.1531(4) 0.8462(6) 0.4733(3) 0.177(5) Uani 1 1 d G U
H5S H 0.135695 0.846772 0.497947 0.212 Uiso 1 1 calc R .
C7S C 0.2250(6) 0.7219(6) 0.4121(4) 0.162(5) Uani 1 1 d . .
H7SA H 0.271727 0.717399 0.425757 0.243 Uiso 1 1 calc GR .
H7SB H 0.213231 0.721767 0.378413 0.243 Uiso 1 1 calc GR .
H7SC H 0.204038 0.683239 0.421984 0.243 Uiso 1 1 calc GR .

loop_
_atom_site_aniso_label
_atom_site_aniso_U_11
_atom_site_aniso_U_22
_atom_site_aniso_U_33
_atom_site_aniso_U_23
_atom_site_aniso_U_13
_atom_site_aniso_U_12
U1 0.02492(10) 0.02656(10) 0.03124(11) 0.00526(11) 0.01408(8) 0.00382(11)
O1 0.0254(19) 0.030(2) 0.037(2) 0.0062(17) 0.0143(17) 0.0067(16)
O3 0.039(2) 0.039(2) 0.027(2) -0.0049(17) 0.0137(18) 0.0049(18)
O2 0.029(2) 0.036(2) 0.0260(19) 0.0048(17) 0.0109(16) 0.0019(16)
C16 0.032(3) 0.040(4) 0.044(4) 0.013(3) 0.016(3) 0.009(3)
O4 0.029(2) 0.033(2) 0.032(2) -0.0015(17) 0.0141(17) -0.0026(17)
C560 0.058(4) 0.042(4) 0.034(3) 0.003(3) 0.000(3) -0.010(3)
C421 0.086(5) 0.043(4) 0.051(4) 0.001(3) 0.042(4) -0.012(4)
C43 0.034(3) 0.039(3) 0.035(3) 0.001(3) 0.018(3) 0.007(3)
C23 0.031(3) 0.041(4) 0.046(4) -0.004(3) 0.014(3) -0.005(3)
C360 0.031(3) 0.060(4) 0.036(3) -0.001(3) 0.016(3) 0.006(3)
C440 0.073(5) 0.035(3) 0.062(4) 0.012(3) 0.042(4) 0.012(3)
C52 0.046(4) 0.044(4) 0.030(3) -0.003(3) 0.014(3) -0.002(3)
C620 0.047(4) 0.033(3) 0.046(4) 0.008(3) 0.024(3) 0.009(3)
C71 0.026(3) 0.037(3) 0.030(3) -0.002(3) 0.010(3) -0.004(2)
C760 0.031(3) 0.065(4) 0.039(3) -0.009(3) 0.019(3) 0.002(3)
C621 0.053(4) 0.065(5) 0.060(4) -0.016(4) 0.031(4) 0.007(4)
C11 0.034(3) 0.029(3) 0.039(3) 0.008(3) 0.020(3) 0.010(3)
C26 0.025(3) 0.040(3) 0.034(3) 0.004(3) 0.010(3) 0.008(2)
C22 0.029(3) 0.038(3) 0.026(3) 0.003(2) 0.010(2) 0.006(2)
C140 0.080(5) 0.063(5) 0.081(5) 0.040(4) 0.031(5) 0.011(4)
C72 0.036(3) 0.040(3) 0.034(3) -0.001(3) 0.018(3) -0.004(3)
C160 0.040(3) 0.031(3) 0.063(4) 0.010(3) 0.016(3) -0.005(3)
C76 0.032(3) 0.050(4) 0.036(3) -0.005(3) 0.015(3) 0.000(3)
C460 0.032(3) 0.036(3) 0.039(3) 0.007(3) 0.014(3) -0.004(3)
C33 0.034(3) 0.046(4) 0.026(3) 0.002(3) 0.008(2) 0.004(3)
C420 0.037(3) 0.026(3) 0.043(3) -0.005(3) 0.020(3) -0.001(2)
C720 0.033(3) 0.043(3) 0.031(3) -0.005(3) 0.012(3) 0.000(3)
C840 0.101(6) 0.039(4) 0.075(5) -0.008(4) 0.053(5) -0.021(4)
C82 0.043(3) 0.026(3) 0.037(3) 0.001(3) 0.018(3) 0.000(3)
C31 0.033(3) 0.033(3) 0.030(3) 0.007(3) 0.019(3) 0.005(3)
C45 0.047(4) 0.032(3) 0.032(3) 0.003(3) 0.013(3) -0.005(3)
C73 0.030(3) 0.092(5) 0.039(4) -0.006(4) 0.009(3) 0.007(3)
C220 0.033(3) 0.029(3) 0.041(3) 0.006(3) 0.021(3) 0.001(2)
C640 0.078(5) 0.065(5) 0.055(4) 0.004(4) 0.041(4) 0.011(4)
C762 0.062(4) 0.077(5) 0.043(4) -0.013(4) 0.022(3) -0.021(4)
C521 0.058(4) 0.085(5) 0.036(4) 0.010(4) 0.020(3) 0.013(4)
C122 0.044(4) 0.056(4) 0.059(4) -0.001(3) 0.008(3) 0.004(3)
C860 0.048(4) 0.037(4) 0.043(4) 0.002(3) 0.026(3) -0.008(3)
C61 0.029(3) 0.040(3) 0.027(3) 0.002(3) 0.004(2) 0.004(3)
C262 0.065(4) 0.049(4) 0.054(4) -0.012(3) 0.017(4) -0.009(3)
C63 0.059(4) 0.044(4) 0.043(4) -0.002(3) 0.025(3) 0.004(3)
C32 0.036(3) 0.029(3) 0.030(3) 0.004(2) 0.014(3) 0.003(2)
C25 0.036(3) 0.040(4) 0.048(4) -0.001(3) 0.021(3) 0.008(3)
C120 0.050(4) 0.037(4) 0.031(3) 0.012(3) 0.010(3) 0.010(3)
C41 0.027(3) 0.033(3) 0.021(3) -0.003(2) 0.005(2) 0.001(2)
C86 0.030(3) 0.043(4) 0.033(3) 0.001(3) 0.013(3) -0.007(3)
C260 0.035(3) 0.041(4) 0.045(4) 0.002(3) 0.017(3) 0.008(3)
C341 0.075(5) 0.099(6) 0.049(4) 0.003(4) 0.033(4) 0.034(5)
C660 0.052(4) 0.039(4) 0.052(4) 0.001(3) 0.019(3) 0.011(3)
B2 0.020(3) 0.041(4) 0.029(3) 0.004(3) 0.008(3) -0.006(3)
C83 0.058(4) 0.035(3) 0.048(4) -0.004(3) 0.032(3) -0.002(3)
C42 0.033(3) 0.031(3) 0.027(3) 0.001(2) 0.012(3) 0.003(2)
C822 0.076(5) 0.040(4) 0.042(4) -0.001(3) 0.031(3) -0.002(3)
C142 0.145(9) 0.083(7) 0.138(9) 0.063(6) 0.067(7) 0.053(6)
C46 0.036(3) 0.037(3) 0.021(3) 0.001(2) 0.010(2) -0.002(3)
C221 0.058(4) 0.048(4) 0.046(4) -0.009(3) 0.027(3) 0.000(3)
C361 0.043(4) 0.073(5) 0.063(4) 0.007(4) 0.027(3) 0.002(3)
C661 0.064(5) 0.046(4) 0.116(7) 0.012(4) 0.017(5) 0.020(4)
C820 0.044(3) 0.028(3) 0.042(3) 0.006(3) 0.027(3) 0.003(3)
C51 0.037(3) 0.041(3) 0.028(3) -0.001(3) 0.011(3) -0.001(3)
C62 0.042(3) 0.041(4) 0.036(3) 0.000(3) 0.018(3) 0.004(3)
C54 0.049(4) 0.058(4) 0.041(4) -0.001(3) 0.011(3) -0.013(3)
C65 0.048(4) 0.046(4) 0.043(4) -0.006(3) 0.023(3) 0.011(3)
C721 0.057(4) 0.052(4) 0.036(4) 0.000(3) 0.004(3) -0.006(3)
C222 0.053(4) 0.042(4) 0.046(4) 0.011(3) 0.023(3) 0.015(3)
C541 0.138(9) 0.079(7) 0.182(11) -0.057(7) 0.092(9) -0.044(6)
C740 0.037(5) 0.322(15) 0.052(5) -0.030(7) -0.008(4) 0.049(7)
C540 0.074(5) 0.074(5) 0.056(5) -0.003(4) 0.012(4) -0.020(4)
C322 0.037(3) 0.058(4) 0.056(4) -0.006(3) 0.021(3) 0.005(3)
C761 0.071(5) 0.081(5) 0.044(4) -0.011(4) 0.029(4) -0.008(4)
C85 0.044(4) 0.038(4) 0.052(4) 0.005(3) 0.022(3) -0.009(3)
C261 0.055(4) 0.038(4) 0.074(5) -0.001(3) 0.023(4) 0.010(3)
C162 0.053(4) 0.045(4) 0.079(5) -0.002(4) 0.022(4) -0.002(3)
C36 0.036(3) 0.040(3) 0.031(3) 0.008(3) 0.018(3) 0.006(3)
C422 0.038(4) 0.040(4) 0.103(6) -0.010(4) 0.027(4) -0.005(3)
C56 0.048(4) 0.035(3) 0.039(3) 0.003(3) 0.016(3) -0.001(3)
C66 0.036(3) 0.045(4) 0.030(3) -0.008(3) 0.009(3) 0.001(3)
B3 0.036(4) 0.033(4) 0.037(4) 0.010(3) 0.009(3) 0.016(3)
C55 0.061(4) 0.048(4) 0.042(4) 0.005(3) 0.016(3) -0.015(3)
C64 0.055(4) 0.055(4) 0.041(4) -0.003(3) 0.026(3) 0.007(3)
C24 0.031(3) 0.048(4) 0.042(3) -0.008(3) 0.017(3) 0.004(3)
C35 0.042(4) 0.051(4) 0.039(3) 0.008(3) 0.021(3) 0.018(3)
C862 0.050(4) 0.070(5) 0.052(4) -0.003(3) 0.032(3) -0.006(3)
C622 0.068(5) 0.067(5) 0.063(4) 0.021(4) 0.038(4) 0.029(4)
C320 0.030(3) 0.045(4) 0.032(3) -0.006(3) 0.013(3) 0.002(3)
C861 0.062(4) 0.084(5) 0.045(4) 0.022(4) 0.027(4) 0.003(4)
C522 0.052(4) 0.072(5) 0.043(4) 0.013(3) 0.014(3) 0.017(4)
C240 0.043(4) 0.058(4) 0.082(5) -0.013(4) 0.037(4) -0.008(3)
C442 0.108(7) 0.060(5) 0.079(6) 0.021(4) 0.038(5) 0.041(5)
B1 0.036(4) 0.035(4) 0.027(3) -0.007(3) 0.010(3) -0.001(3)
C520 0.047(4) 0.044(4) 0.031(3) 0.003(3) 0.008(3) 0.003(3)
C340 0.064(4) 0.078(5) 0.035(4) 0.001(3) 0.021(3) 0.027(4)
C14 0.049(4) 0.047(4) 0.052(4) 0.025(3) 0.019(3) 0.014(3)
C21 0.024(3) 0.033(3) 0.024(3) 0.005(2) 0.006(2) 0.003(2)
C462 0.064(5) 0.137(7) 0.051(4) 0.027(5) 0.041(4) 0.034(5)
C15 0.047(4) 0.040(4) 0.060(4) 0.019(3) 0.024(3) 0.003(3)
C362 0.038(4) 0.076(5) 0.039(4) 0.016(3) 0.012(3) 0.014(3)
C12 0.039(3) 0.043(4) 0.039(3) 0.009(3) 0.019(3) 0.013(3)
C44 0.050(4) 0.030(3) 0.033(3) 0.003(3) 0.020(3) 0.003(3)
C75 0.036(4) 0.112(6) 0.041(4) -0.019(4) 0.016(3) 0.016(4)
C81 0.028(3) 0.033(3) 0.030(3) 0.000(3) 0.010(3) 0.000(2)
C842 0.116(8) 0.078(6) 0.167(10) -0.067(7) 0.045(8) -0.021(6)
C342 0.120(7) 0.078(6) 0.074(6) -0.028(5) 0.042(5) 0.003(5)
C13 0.042(4) 0.055(4) 0.041(4) 0.017(3) 0.011(3) 0.008(3)
C562 0.081(5) 0.049(4) 0.036(4) 0.004(3) 0.008(3) 0.013(4)
C74 0.037(4) 0.135(7) 0.043(4) -0.018(4) 0.014(3) 0.023(4)
C542 0.065(5) 0.131(8) 0.065(5) 0.003(5) 0.002(4) -0.046(5)
C662 0.104(6) 0.044(4) 0.080(5) -0.016(4) 0.003(5) -0.009(4)
C242 0.065(5) 0.115(7) 0.105(7) 0.016(6) 0.057(5) -0.009(5)
C461 0.037(4) 0.146(8) 0.072(5) -0.022(5) 0.023(4) -0.027(5)
C34 0.044(4) 0.046(4) 0.032(3) 0.003(3) 0.017(3) 0.010(3)
C321 0.040(4) 0.051(4) 0.071(5) 0.010(4) 0.004(3) 0.012(3)
C641 0.077(6) 0.225(12) 0.082(6) 0.035(7) 0.049(5) -0.021(7)
C441 0.098(6) 0.038(4) 0.073(5) -0.006(3) 0.052(5) 0.004(4)
C722 0.063(4) 0.053(4) 0.044(4) -0.001(3) 0.026(3) -0.001(3)
C121 0.087(6) 0.070(5) 0.057(5) -0.007(4) 0.025(4) -0.003(4)
C642 0.110(7) 0.082(6) 0.052(4) 0.009(4) 0.048(5) 0.004(5)
C561 0.061(4) 0.058(5) 0.069(5) 0.022(4) 0.018(4) 0.018(4)
C141 0.090(7) 0.207(12) 0.177(11) 0.152(10) 0.021(7) -0.016(8)
C241 0.042(5) 0.168(10) 0.125(8) -0.004(7) 0.037(5) -0.012(5)
C821 0.059(4) 0.036(4) 0.056(4) 0.006(3) 0.028(3) -0.003(3)
C742 0.082(7) 0.123(9) 0.202(11) -0.038(7) 0.026(7) 0.023(6)
C841 0.120(8) 0.032(4) 0.168(9) -0.016(5) 0.067(7) 0.004(4)
C53 0.042(4) 0.061(4) 0.040(4) -0.001(3) 0.008(3) -0.007(3)
C84 0.062(4) 0.032(3) 0.058(4) -0.007(3) 0.033(4) -0.010(3)
C161 0.042(4) 0.051(4) 0.071(5) 0.007(4) 0.014(4) 0.000(3)
B4 0.037(4) 0.047(4) 0.017(3) 0.003(3) 0.013(3) -0.002(3)
C741 0.080(8) 0.294(16) 0.40(2) 0.190(15) 0.140(11) 0.073(8)
C6S 0.197(13) 0.227(13) 0.154(11) -0.001(10) 0.063(9) 0.073(11)
C1S 0.146(9) 0.234(12) 0.164(10) 0.114(9) 0.112(8) 0.155(9)
C2S 0.106(8) 0.135(9) 0.264(13) -0.025(8) 0.084(9) 0.011(7)
C3S 0.140(11) 0.191(11) 0.180(12) -0.001(10) 0.029(9) 0.060(9)
C4S 0.156(12) 0.248(14) 0.157(13) -0.008(10) 0.027(9) 0.060(12)
C5S 0.132(10) 0.245(15) 0.156(11) -0.016(10) 0.051(9) 0.057(11)
C7S 0.135(11) 0.163(12) 0.173(12) 0.008(10) 0.029(9) 0.026(9)

loop_
_atom_type_symbol
_atom_type_description
_atom_type_scat_dispersion_real
_atom_type_scat_dispersion_imag
_atom_type_scat_source
C C 0.0033 0.0016 'International Tables Vol C Tables 4.2.6.8 and 6.1.1.4'
H H 0.0000 0.0000 'International Tables Vol C Tables 4.2.6.8 and 6.1.1.4'
B B 0.0013 0.0007 'International Tables Vol C Tables 4.2.6.8 and 6.1.1.4'
O O 0.0106 0.0060 'International Tables Vol C Tables 4.2.6.8 and 6.1.1.4'
U U -9.6767 9.6646 'International Tables Vol C Tables 4.2.6.8 and 6.1.1.4'

loop_
_exptl_crystal_face_index_h
_exptl_crystal_face_index_k
_exptl_crystal_face_index_l
_exptl_crystal_face_perp_dist
-20 -19 -5 0.0684
20 19 5 0.0684
21 -20 -16 0.0656
-21 20 16 0.0656
-1 3 -40 0.0501
1 -3 40 0.0501

loop_
_geom_angle_atom_site_label_1
_geom_angle_atom_site_label_2
_geom_angle_atom_site_label_3
_geom_angle
O1 U1 O3 100.41(13)
O1 U1 O2 114.13(12)
O1 U1 O4 113.61(13)
O2 U1 O3 115.97(13)
O4 U1 O3 113.88(12)
O4 U1 O2 99.59(12)
B1 O1 U1 170.5(4)
B3 O3 U1 171.7(4)
B2 O2 U1 171.4(3)
C11 C16 C160 123.0(5)
C11 C16 C15 119.2(5)
C15 C16 C160 117.8(5)
B4 O4 U1 171.0(3)
C56 C560 H560 108.0
C56 C560 C561 112.1(5)
C562 C560 H560 108.0
C562 C560 C56 112.3(5)
C562 C560 C561 108.3(5)
C561 C560 H560 108.0
H42A C421 H42B 109.5
H42A C421 H42C 109.5
H42B C421 H42C 109.5
C420 C421 H42A 109.5
C420 C421 H42B 109.5
C420 C421 H42C 109.5
C42 C43 H43 118.7
C44 C43 H43 118.7
C44 C43 C42 122.5(5)
C22 C23 H23 119.0
C22 C23 C24 121.9(5)
C24 C23 H23 119.0
C361 C360 H360 107.7
C36 C360 H360 107.7
C36 C360 C361 112.1(5)
C362 C360 H360 107.7
C362 C360 C361 108.9(5)
C362 C360 C36 112.5(5)
C442 C440 H440 107.3
C44 C440 H440 107.3
C44 C440 C442 111.9(6)
C44 C440 C441 111.7(5)
C441 C440 H440 107.3
C441 C440 C442 111.1(5)
C51 C52 C520 122.4(5)
C53 C52 C51 121.3(5)
C53 C52 C520 116.3(5)
C621 C620 H620 108.2
C621 C620 C622 109.4(5)
C62 C620 H620 108.2
C62 C620 C621 109.7(5)
C62 C620 C622 113.0(5)
C622 C620 H620 108.2
C72 C71 C76 117.0(5)
C72 C71 B4 121.0(4)
C76 C71 B4 121.8(5)
C76 C760 H760 107.8
C76 C760 C762 112.5(5)
C76 C760 C761 112.7(5)
C762 C760 H760 107.8
C762 C760 C761 108.0(5)
C761 C760 H760 107.8
C620 C621 H62A 109.5
C620 C621 H62B 109.5
C620 C621 H62C 109.5
H62A C621 H62B 109.5
H62A C621 H62C 109.5
H62B C621 H62C 109.5
C16 C11 B1 121.7(5)
C16 C11 C12 118.1(5)
C12 C11 B1 120.2(5)
C25 C26 C260 118.0(5)
C25 C26 C21 119.9(5)
C21 C26 C260 122.1(5)
C23 C22 C220 117.8(5)
C23 C22 C21 119.8(5)
C21 C22 C220 122.3(4)
C142 C140 H140 102.2
C142 C140 C14 112.0(6)
C14 C140 H140 102.2
C141 C140 H140 102.2
C141 C140 C142 118.4(8)
C141 C140 C14 116.5(7)
C71 C72 C720 122.6(5)
C73 C72 C71 120.6(5)
C73 C72 C720 116.8(5)
C16 C160 H160 108.0
C16 C160 C162 112.9(5)
C162 C160 H160 108.0
C161 C160 C16 112.3(5)
C161 C160 H160 108.0
C161 C160 C162 107.5(5)
C71 C76 C760 123.1(5)
C75 C76 C71 119.5(5)
C75 C76 C760 117.4(5)
C46 C460 H460 106.9
C462 C460 H460 106.9
C462 C460 C46 113.4(5)
C461 C460 H460 106.9
C461 C460 C46 111.7(5)
C461 C460 C462 110.7(5)
C32 C33 H33 118.7
C34 C33 H33 118.7
C34 C33 C32 122.6(5)
C421 C420 H420 108.0
C421 C420 C42 110.2(4)
C421 C420 C422 109.6(5)
C42 C420 H420 108.0
C422 C420 H420 108.0
C422 C420 C42 112.8(5)
C72 C720 H720 108.1
C721 C720 C72 111.4(4)
C721 C720 H720 108.1
C721 C720 C722 108.6(5)
C722 C720 C72 112.4(5)
C722 C720 H720 108.1
C842 C840 H840 107.1
C842 C840 C841 112.1(7)
C842 C840 C84 109.7(7)
C841 C840 H840 107.1
C841 C840 C84 113.3(6)
C84 C840 H840 107.1
C83 C82 C820 118.6(5)
C83 C82 C81 119.4(5)
C81 C82 C820 122.0(5)
C32 C31 B2 121.6(4)
C32 C31 C36 117.4(5)
C36 C31 B2 120.9(5)
C46 C45 H45 119.0
C44 C45 H45 119.0
C44 C45 C46 122.0(5)
C72 C73 H73 118.7
C72 C73 C74 122.7(6)
C74 C73 H73 118.7
C22 C220 H220 107.3
C221 C220 C22 114.3(4)
C221 C220 H220 107.3
C221 C220 C222 109.5(5)
C222 C220 C22 110.8(4)
C222 C220 H220 107.3
C64 C640 H640 107.4
C64 C640 C642 113.4(5)
C641 C640 H640 107.4
C641 C640 C64 110.4(6)
C641 C640 C642 110.5(7)
C642 C640 H640 107.4
C760 C762 H76A 109.5
C760 C762 H76B 109.5
C760 C762 H76C 109.5
H76A C762 H76B 109.5
H76A C762 H76C 109.5
H76B C762 H76C 109.5
H52A C521 H52B 109.5
H52A C521 H52C 109.5
H52B C521 H52C 109.5
C520 C521 H52A 109.5
C520 C521 H52B 109.5
C520 C521 H52C 109.5
H12A C122 H12B 109.5
H12A C122 H12C 109.5
H12B C122 H12C 109.5
C120 C122 H12A 109.5
C120 C122 H12B 109.5
C120 C122 H12C 109.5
C86 C860 H860 107.1
C862 C860 H860 107.1
C862 C860 C86 111.4(5)
C861 C860 H860 107.1
C861 C860 C86 112.8(5)
C861 C860 C862 111.1(5)
C62 C61 B3 121.6(5)
C66 C61 C62 116.4(5)
C66 C61 B3 122.0(5)
H26A C262 H26B 109.5
H26A C262 H26C 109.5
H26B C262 H26C 109.5
C260 C262 H26A 109.5
C260 C262 H26B 109.5
C260 C262 H26C 109.5
C62 C63 H63 118.7
C64 C63 H63 118.7
C64 C63 C62 122.6(6)
C33 C32 C31 120.2(5)
C33 C32 C320 116.9(5)
C31 C32 C320 122.9(4)
C26 C25 H25 118.9
C24 C25 C26 122.3(5)
C24 C25 H25 118.9
C122 C120 H120 107.7
C12 C120 C122 111.5(5)
C12 C120 H120 107.7
C121 C120 C122 108.4(5)
C121 C120 H120 107.7
C121 C120 C12 113.6(5)
C42 C41 B2 122.2(4)
C46 C41 B2 120.6(4)
C46 C41 C42 117.1(5)
C85 C86 C860 117.8(5)
C85 C86 C81 120.2(5)
C81 C86 C860 122.0(5)
C26 C260 C262 112.7(5)
C26 C260 H260 107.0
C26 C260 C261 112.5(5)
C262 C260 H260 107.0
C261 C260 C262 110.3(5)
C261 C260 H260 107.0
H34A C341 H34B 109.5
H34A C341 H34C 109.5
H34B C341 H34C 109.5
C340 C341 H34A 109.5
C340 C341 H34B 109.5
C340 C341 H34C 109.5
C661 C660 H660 107.0
C661 C660 C66 112.2(5)
C66 C660 H660 107.0
C662 C660 H660 107.0
C662 C660 C661 110.7(6)
C662 C660 C66 112.6(5)
O2 B2 C31 120.7(5)
O2 B2 C41 119.2(5)
C41 B2 C31 120.1(5)
C82 C83 H83 118.3
C82 C83 C84 123.5(5)
C84 C83 H83 118.3
C43 C42 C420 119.2(4)
C43 C42 C41 120.3(5)
C41 C42 C420 120.5(4)
H82A C822 H82B 109.5
H82A C822 H82C 109.5
H82B C822 H82C 109.5
C820 C822 H82A 109.5
C820 C822 H82B 109.5
C820 C822 H82C 109.5
C140 C142 H14A 109.5
C140 C142 H14B 109.5
C140 C142 H14C 109.5
H14A C142 H14B 109.5
H14A C142 H14C 109.5
H14B C142 H14C 109.5
C45 C46 C460 118.2(5)
C45 C46 C41 120.4(5)
C41 C46 C460 121.3(5)
C220 C221 H22A 109.5
C220 C221 H22B 109.5
C220 C221 H22C 109.5
H22A C221 H22B 109.5
H22A C221 H22C 109.5
H22B C221 H22C 109.5
C360 C361 H36A 109.5
C360 C361 H36B 109.5
C360 C361 H36C 109.5
H36A C361 H36B 109.5
H36A C361 H36C 109.5
H36B C361 H36C 109.5
C660 C661 H66A 109.5
C660 C661 H66B 109.5
C660 C661 H66C 109.5
H66A C661 H66B 109.5
H66A C661 H66C 109.5
H66B C661 H66C 109.5
C82 C820 C822 113.3(5)
C82 C820 H820 108.0
C822 C820 H820 108.0
C821 C820 C82 110.6(4)
C821 C820 C822 108.9(4)
C821 C820 H820 108.0
C52 C51 C56 116.5(5)
C52 C51 B3 121.9(5)
C56 C51 B3 121.6(5)
C61 C62 C620 121.3(5)
C63 C62 C620 118.0(5)
C63 C62 C61 120.6(5)
C55 C54 C540 120.8(6)
C53 C54 C540 122.3(6)
C53 C54 C55 116.8(6)
C66 C65 H65 118.9
C64 C65 H65 118.9
C64 C65 C66 122.1(5)
C720 C721 H72A 109.5
C720 C721 H72B 109.5
C720 C721 H72C 109.5
H72A C721 H72B 109.5
H72A C721 H72C 109.5
H72B C721 H72C 109.5
C220 C222 H22D 109.5
C220 C222 H22E 109.5
C220 C222 H22F 109.5
H22D C222 H22E 109.5
H22D C222 H22F 109.5
H22E C222 H22F 109.5
H54A C541 H54B 109.5
H54A C541 H54C 109.5
H54B C541 H54C 109.5
C540 C541 H54A 109.5
C540 C541 H54B 109.5
C540 C541 H54C 109.5
C74 C740 H740 111.1
C742 C740 H740 111.1
C742 C740 C74 110.8(8)
C741 C740 H740 111.1
C741 C740 C74 107.7(11)
C741 C740 C742 104.8(8)
C54 C540 H540 107.4
C541 C540 C54 109.7(6)
C541 C540 H540 107.4
C542 C540 C54 114.4(6)
C542 C540 C541 110.3(7)
C542 C540 H540 107.4
H32A C322 H32B 109.5
H32A C322 H32C 109.5
H32B C322 H32C 109.5
C320 C322 H32A 109.5
C320 C322 H32B 109.5
C320 C322 H32C 109.5
C760 C761 H76D 109.5
C760 C761 H76E 109.5
C760 C761 H76F 109.5
H76D C761 H76E 109.5
H76D C761 H76F 109.5
H76E C761 H76F 109.5
C86 C85 H85 118.6
C84 C85 C86 122.8(5)
C84 C85 H85 118.6
C260 C261 H26D 109.5
C260 C261 H26E 109.5
C260 C261 H26F 109.5
H26D C261 H26E 109.5
H26D C261 H26F 109.5
H26E C261 H26F 109.5
C160 C162 H16A 109.5
C160 C162 H16B 109.5
C160 C162 H16C 109.5
H16A C162 H16B 109.5
H16A C162 H16C 109.5
H16B C162 H16C 109.5
C31 C36 C360 123.8(5)
C35 C36 C360 116.6(5)
C35 C36 C31 119.4(5)
C420 C422 H42D 109.5
C420 C422 H42E 109.5
C420 C422 H42F 109.5
H42D C422 H42E 109.5
H42D C422 H42F 109.5
H42E C422 H42F 109.5
C51 C56 C560 122.4(5)
C55 C56 C560 117.4(5)
C55 C56 C51 120.1(5)
C61 C66 C660 121.0(5)
C65 C66 C61 121.3(5)
C65 C66 C660 117.6(5)
O3 B3 C61 119.3(5)
O3 B3 C51 121.9(5)
C61 B3 C51 118.9(5)
C54 C55 H55 118.5
C56 C55 C54 123.0(6)
C56 C55 H55 118.5
C63 C64 C640 121.7(6)
C63 C64 C65 117.0(5)
C65 C64 C640 121.3(5)
C23 C24 C240 120.7(5)
C25 C24 C23 118.2(5)
C25 C24 C240 121.1(5)
C36 C35 H35 118.6
C34 C35 C36 122.8(5)
C34 C35 H35 118.6
C860 C862 H86A 109.5
C860 C862 H86B 109.5
C860 C862 H86C 109.5
H86A C862 H86B 109.5
H86A C862 H86C 109.5
H86B C862 H86C 109.5
C620 C622 H62D 109.5
C620 C622 H62E 109.5
C620 C622 H62F 109.5
H62D C622 H62E 109.5
H62D C622 H62F 109.5
H62E C622 H62F 109.5
C32 C320 C322 113.5(5)
C32 C320 H320 107.2
C32 C320 C321 111.9(4)
C322 C320 H320 107.2
C322 C320 C321 109.6(5)
C321 C320 H320 107.2
C860 C861 H86D 109.5
C860 C861 H86E 109.5
C860 C861 H86F 109.5
H86D C861 H86E 109.5
H86D C861 H86F 109.5
H86E C861 H86F 109.5
H52D C522 H52E 109.5
H52D C522 H52F 109.5
H52E C522 H52F 109.5
C520 C522 H52D 109.5
C520 C522 H52E 109.5
C520 C522 H52F 109.5
C24 C240 H240 107.0
C242 C240 C24 111.7(5)
C242 C240 H240 107.0
C242 C240 C241 111.9(6)
C241 C240 C24 111.8(6)
C241 C240 H240 107.0
C440 C442 H44A 109.5
C440 C442 H44B 109.5
C440 C442 H44C 109.5
H44A C442 H44B 109.5
H44A C442 H44C 109.5
H44B C442 H44C 109.5
O1 B1 C11 121.4(5)
O1 B1 C21 120.7(5)
C21 B1 C11 117.9(5)
C52 C520 H520 107.9
C521 C520 C52 111.3(5)
C521 C520 C522 109.3(5)
C521 C520 H520 107.9
C522 C520 C52 112.4(5)
C522 C520 H520 107.9
C341 C340 H340 107.1
C341 C340 C34 114.5(6)
C342 C340 C341 110.2(6)
C342 C340 H340 107.1
C342 C340 C34 110.4(5)
C34 C340 H340 107.1
C15 C14 C140 122.6(6)
C15 C14 C13 116.9(5)
C13 C14 C140 120.5(6)
C26 C21 B1 120.4(5)
C22 C21 C26 118.0(4)
C22 C21 B1 121.5(4)
C460 C462 H46A 109.5
C460 C462 H46B 109.5
C460 C462 H46C 109.5
H46A C462 H46B 109.5
H46A C462 H46C 109.5
H46B C462 H46C 109.5
C16 C15 H15 118.4
C14 C15 C16 123.1(6)
C14 C15 H15 118.4
C360 C362 H36D 109.5
C360 C362 H36E 109.5
C360 C362 H36F 109.5
H36D C362 H36E 109.5
H36D C362 H36F 109.5
H36E C362 H36F 109.5
C11 C12 C120 123.0(5)
C13 C12 C11 119.8(5)
C13 C12 C120 117.2(5)
C43 C44 C440 121.1(5)
C43 C44 C45 117.6(5)
C45 C44 C440 121.3(5)
C76 C75 H75 118.4
C74 C75 C76 123.3(5)
C74 C75 H75 118.4
C82 C81 C86 117.8(5)
C82 C81 B4 121.4(4)
C86 C81 B4 120.7(4)
C840 C842 H84A 109.5
C840 C842 H84B 109.5
C840 C842 H84C 109.5
H84A C842 H84B 109.5
H84A C842 H84C 109.5
H84B C842 H84C 109.5
C340 C342 H34D 109.5
C340 C342 H34E 109.5
C340 C342 H34F 109.5
H34D C342 H34E 109.5
H34D C342 H34F 109.5
H34E C342 H34F 109.5
C14 C13 C12 122.9(6)
C14 C13 H13 118.6
C12 C13 H13 118.6
C560 C562 H56A 109.5
C560 C562 H56B 109.5
C560 C562 H56C 109.5
H56A C562 H56B 109.5
H56A C562 H56C 109.5
H56B C562 H56C 109.5
C73 C74 C740 123.5(6)
C75 C74 C73 116.9(6)
C75 C74 C740 119.5(6)
C540 C542 H54D 109.5
C540 C542 H54E 109.5
C540 C542 H54F 109.5
H54D C542 H54E 109.5
H54D C542 H54F 109.5
H54E C542 H54F 109.5
C660 C662 H66D 109.5
C660 C662 H66E 109.5
C660 C662 H66F 109.5
H66D C662 H66E 109.5
H66D C662 H66F 109.5
H66E C662 H66F 109.5
C240 C242 H24A 109.5
C240 C242 H24B 109.5
C240 C242 H24C 109.5
H24A C242 H24B 109.5
H24A C242 H24C 109.5
H24B C242 H24C 109.5
C460 C461 H46D 109.5
C460 C461 H46E 109.5
C460 C461 H46F 109.5
H46D C461 H46E 109.5
H46D C461 H46F 109.5
H46E C461 H46F 109.5
C33 C34 C35 117.5(5)
C33 C34 C340 121.8(5)
C35 C34 C340 120.7(5)
C320 C321 H32D 109.5
C320 C321 H32E 109.5
C320 C321 H32F 109.5
H32D C321 H32E 109.5
H32D C321 H32F 109.5
H32E C321 H32F 109.5
C640 C641 H64A 109.5
C640 C641 H64B 109.5
C640 C641 H64C 109.5
H64A C641 H64B 109.5
H64A C641 H64C 109.5
H64B C641 H64C 109.5
C440 C441 H44D 109.5
C440 C441 H44E 109.5
C440 C441 H44F 109.5
H44D C441 H44E 109.5
H44D C441 H44F 109.5
H44E C441 H44F 109.5
C720 C722 H72D 109.5
C720 C722 H72E 109.5
C720 C722 H72F 109.5
H72D C722 H72E 109.5
H72D C722 H72F 109.5
H72E C722 H72F 109.5
C120 C121 H12D 109.5
C120 C121 H12E 109.5
C120 C121 H12F 109.5
H12D C121 H12E 109.5
H12D C121 H12F 109.5
H12E C121 H12F 109.5
C640 C642 H64D 109.5
C640 C642 H64E 109.5
C640 C642 H64F 109.5
H64D C642 H64E 109.5
H64D C642 H64F 109.5
H64E C642 H64F 109.5
C560 C561 H56D 109.5
C560 C561 H56E 109.5
C560 C561 H56F 109.5
H56D C561 H56E 109.5
H56D C561 H56F 109.5
H56E C561 H56F 109.5
C140 C141 H14D 109.5
C140 C141 H14E 109.5
C140 C141 H14F 109.5
H14D C141 H14E 109.5
H14D C141 H14F 109.5
H14E C141 H14F 109.5
C240 C241 H24D 109.5
C240 C241 H24E 109.5
C240 C241 H24F 109.5
H24D C241 H24E 109.5
H24D C241 H24F 109.5
H24E C241 H24F 109.5
C820 C821 H82D 109.5
C820 C821 H82E 109.5
C820 C821 H82F 109.5
H82D C821 H82E 109.5
H82D C821 H82F 109.5
H82E C821 H82F 109.5
C740 C742 H74A 109.5
C740 C742 H74B 109.5
C740 C742 H74C 109.5
H74A C742 H74B 109.5
H74A C742 H74C 109.5
H74B C742 H74C 109.5
C840 C841 H84D 109.5
C840 C841 H84E 109.5
C840 C841 H84F 109.5
H84D C841 H84E 109.5
H84D C841 H84F 109.5
H84E C841 H84F 109.5
C52 C53 H53 118.9
C54 C53 C52 122.1(6)
C54 C53 H53 118.9
C83 C84 C840 121.9(5)
C85 C84 C840 121.8(5)
C85 C84 C83 116.4(5)
C160 C161 H16D 109.5
C160 C161 H16E 109.5
C160 C161 H16F 109.5
H16D C161 H16E 109.5
H16D C161 H16F 109.5
H16E C161 H16F 109.5
O4 B4 C71 121.3(5)
O4 B4 C81 120.3(5)
C81 B4 C71 118.3(5)
C740 C741 H74D 109.5
C740 C741 H74E 109.5
C740 C741 H74F 109.5
H74D C741 H74E 109.5
H74D C741 H74F 109.5
H74E C741 H74F 109.5
C1S C6S H6S 120.0
C1S C6S C5S 120.0
C5S C6S H6S 120.0
C6S C1S C7S 120.6(8)
C2S C1S C6S 120.0
C2S C1S C7S 119.0(8)
C1S C2S H2S 120.0
C1S C2S C3S 120.0
C3S C2S H2S 120.0
C2S C3S H3S 120.0
C4S C3S C2S 120.0
C4S C3S H3S 120.0
C3S C4S H4S 120.0
C3S C4S C5S 120.0
C5S C4S H4S 120.0
C6S C5S H5S 120.0
C4S C5S C6S 120.0
C4S C5S H5S 120.0
C1S C7S H7SA 109.5
C1S C7S H7SB 109.5
C1S C7S H7SC 109.5
H7SA C7S H7SB 109.5
H7SA C7S H7SC 109.5
H7SB C7S H7SC 109.5

loop_
_geom_bond_atom_site_label_1
_geom_bond_atom_site_label_2
_geom_bond_distance
U1 O1 2.152(3)
U1 O3 2.172(3)
U1 O2 2.159(3)
U1 O4 2.158(3)
O1 B1 1.358(7)
O3 B3 1.363(7)
O2 B2 1.372(6)
C16 C11 1.398(7)
C16 C160 1.528(8)
C16 C15 1.401(7)
O4 B4 1.365(7)
C560 H560 1.0000
C560 C56 1.516(8)
C560 C562 1.512(8)
C560 C561 1.531(8)
C421 H42A 0.9800
C421 H42B 0.9800
C421 H42C 0.9800
C421 C420 1.522(7)
C43 H43 0.9500
C43 C42 1.381(7)
C43 C44 1.379(7)
C23 H23 0.9500
C23 C22 1.390(7)
C23 C24 1.390(7)
C360 H360 1.0000
C360 C361 1.535(7)
C360 C36 1.524(7)
C360 C362 1.512(8)
C440 H440 1.0000
C440 C442 1.516(10)
C440 C44 1.515(7)
C440 C441 1.517(8)
C52 C51 1.413(7)
C52 C520 1.542(7)
C52 C53 1.391(8)
C620 H620 1.0000
C620 C621 1.526(8)
C620 C62 1.524(7)
C620 C622 1.536(8)
C71 C72 1.420(7)
C71 C76 1.425(7)
C71 B4 1.612(8)
C760 H760 1.0000
C760 C76 1.511(8)
C760 C762 1.520(8)
C760 C761 1.537(8)
C621 H62A 0.9800
C621 H62B 0.9800
C621 H62C 0.9800
C11 B1 1.625(8)
C11 C12 1.421(7)
C26 C25 1.397(7)
C26 C260 1.520(7)
C26 C21 1.411(7)
C22 C220 1.525(7)
C22 C21 1.409(7)
C140 H140 1.0000
C140 C142 1.454(10)
C140 C14 1.516(8)
C140 C141 1.400(10)
C72 C720 1.531(7)
C72 C73 1.381(7)
C160 H160 1.0000
C160 C162 1.544(8)
C160 C161 1.524(8)
C76 C75 1.391(8)
C460 H460 1.0000
C460 C46 1.518(7)
C460 C462 1.511(7)
C460 C461 1.510(8)
C33 H33 0.9500
C33 C32 1.397(7)
C33 C34 1.375(7)
C420 H420 1.0000
C420 C42 1.532(7)
C420 C422 1.523(7)
C720 H720 1.0000
C720 C721 1.521(7)
C720 C722 1.523(7)
C840 H840 1.0000
C840 C842 1.497(11)
C840 C841 1.500(9)
C840 C84 1.520(8)
C82 C83 1.375(7)
C82 C820 1.521(7)
C82 C81 1.407(7)
C31 C32 1.413(7)
C31 B2 1.604(8)
C31 C36 1.421(7)
C45 H45 0.9500
C45 C46 1.397(7)
C45 C44 1.380(7)
C73 H73 0.9500
C73 C74 1.383(8)
C220 H220 1.0000
C220 C221 1.521(7)
C220 C222 1.522(7)
C640 H640 1.0000
C640 C64 1.507(8)
C640 C641 1.508(10)
C640 C642 1.514(9)
C762 H76A 0.9800
C762 H76B 0.9800
C762 H76C 0.9800
C521 H52A 0.9800
C521 H52B 0.9800
C521 H52C 0.9800
C521 C520 1.537(7)
C122 H12A 0.9800
C122 H12B 0.9800
C122 H12C 0.9800
C122 C120 1.532(8)
C860 H860 1.0000
C860 C86 1.533(7)
C860 C862 1.524(7)
C860 C861 1.518(8)
C61 C62 1.417(7)
C61 C66 1.410(7)
C61 B3 1.603(8)
C262 H26A 0.9800
C262 H26B 0.9800
C262 H26C 0.9800
C262 C260 1.534(8)
C63 H63 0.9500
C63 C62 1.400(7)
C63 C64 1.382(8)
C32 C320 1.522(7)
C25 H25 0.9500
C25 C24 1.361(7)
C120 H120 1.0000
C120 C12 1.530(8)
C120 C121 1.529(8)
C41 B2 1.602(8)
C41 C42 1.420(7)
C41 C46 1.406(7)
C86 C85 1.378(7)
C86 C81 1.414(7)
C260 H260 1.0000
C260 C261 1.527(8)
C341 H34A 0.9800
C341 H34B 0.9800
C341 H34C 0.9800
C341 C340 1.511(8)
C660 H660 1.0000
C660 C661 1.513(8)
C660 C66 1.524(8)
C660 C662 1.505(8)
C83 H83 0.9500
C83 C84 1.394(7)
C822 H82A 0.9800
C822 H82B 0.9800
C822 H82C 0.9800
C822 C820 1.530(7)
C142 H14A 0.9800
C142 H14B 0.9800
C142 H14C 0.9800
C221 H22A 0.9800
C221 H22B 0.9800
C221 H22C 0.9800
C361 H36A 0.9800
C361 H36B 0.9800
C361 H36C 0.9800
C661 H66A 0.9800
C661 H66B 0.9800
C661 H66C 0.9800
C820 H820 1.0000
C820 C821 1.520(8)
C51 C56 1.426(7)
C51 B3 1.603(8)
C54 C540 1.529(9)
C54 C55 1.393(8)
C54 C53 1.384(8)
C65 H65 0.9500
C65 C66 1.396(7)
C65 C64 1.387(8)
C721 H72A 0.9800
C721 H72B 0.9800
C721 H72C 0.9800
C222 H22D 0.9800
C222 H22E 0.9800
C222 H22F 0.9800
C541 H54A 0.9800
C541 H54B 0.9800
C541 H54C 0.9800
C541 C540 1.515(10)
C740 H740 1.0000
C740 C74 1.554(10)
C740 C742 1.513(14)
C740 C741 1.463(17)
C540 H540 1.0000
C540 C542 1.500(9)
C322 H32A 0.9800
C322 H32B 0.9800
C322 H32C 0.9800
C322 C320 1.523(7)
C761 H76D 0.9800
C761 H76E 0.9800
C761 H76F 0.9800
C85 H85 0.9500
C85 C84 1.376(7)
C261 H26D 0.9800
C261 H26E 0.9800
C261 H26F 0.9800
C162 H16A 0.9800
C162 H16B 0.9800
C162 H16C 0.9800
C36 C35 1.403(7)
C422 H42D 0.9800
C422 H42E 0.9800
C422 H42F 0.9800
C56 C55 1.386(8)
C55 H55 0.9500
C24 C240 1.535(7)
C35 H35 0.9500
C35 C34 1.378(8)
C862 H86A 0.9800
C862 H86B 0.9800
C862 H86C 0.9800
C622 H62D 0.9800
C622 H62E 0.9800
C622 H62F 0.9800
C320 H320 1.0000
C320 C321 1.524(8)
C861 H86D 0.9800
C861 H86E 0.9800
C861 H86F 0.9800
C522 H52D 0.9800
C522 H52E 0.9800
C522 H52F 0.9800
C522 C520 1.537(7)
C240 H240 1.0000
C240 C242 1.500(9)
C240 C241 1.502(10)
C442 H44A 0.9800
C442 H44B 0.9800
C442 H44C 0.9800
B1 C21 1.606(8)
C520 H520 1.0000
C340 H340 1.0000
C340 C342 1.503(9)
C340 C34 1.514(7)
C14 C15 1.376(8)
C14 C13 1.377(8)
C462 H46A 0.9800
C462 H46B 0.9800
C462 H46C 0.9800
C15 H15 0.9500
C362 H36D 0.9800
C362 H36E 0.9800
C362 H36F 0.9800
C12 C13 1.381(7)
C75 H75 0.9500
C75 C74 1.381(9)
C81 B4 1.598(8)
C842 H84A 0.9800
C842 H84B 0.9800
C842 H84C 0.9800
C342 H34D 0.9800
C342 H34E 0.9800
C342 H34F 0.9800
C13 H13 0.9500
C562 H56A 0.9800
C562 H56B 0.9800
C562 H56C 0.9800
C542 H54D 0.9800
C542 H54E 0.9800
C542 H54F 0.9800
C662 H66D 0.9800
C662 H66E 0.9800
C662 H66F 0.9800
C242 H24A 0.9800
C242 H24B 0.9800
C242 H24C 0.9800
C461 H46D 0.9800
C461 H46E 0.9800
C461 H46F 0.9800
C321 H32D 0.9800
C321 H32E 0.9800
C321 H32F 0.9800
C641 H64A 0.9800
C641 H64B 0.9800
C641 H64C 0.9800
C441 H44D 0.9800
C441 H44E 0.9800
C441 H44F 0.9800
C722 H72D 0.9800
C722 H72E 0.9800
C722 H72F 0.9800
C121 H12D 0.9800
C121 H12E 0.9800
C121 H12F 0.9800
C642 H64D 0.9800
C642 H64E 0.9800
C642 H64F 0.9800
C561 H56D 0.9800
C561 H56E 0.9800
C561 H56F 0.9800
C141 H14D 0.9800
C141 H14E 0.9800
C141 H14F 0.9800
C241 H24D 0.9800
C241 H24E 0.9800
C241 H24F 0.9800
C821 H82D 0.9800
C821 H82E 0.9800
C821 H82F 0.9800
C742 H74A 0.9800
C742 H74B 0.9800
C742 H74C 0.9800
C841 H84D 0.9800
C841 H84E 0.9800
C841 H84F 0.9800
C53 H53 0.9500
C161 H16D 0.9800
C161 H16E 0.9800
C161 H16F 0.9800
C741 H74D 0.9800
C741 H74E 0.9800
C741 H74F 0.9800
C6S H6S 0.9500
C6S C1S 1.3900
C6S C5S 1.3900
C1S C2S 1.3900
C1S C7S 1.426(12)
C2S H2S 0.9500
C2S C3S 1.3900
C3S H3S 0.9500
C3S C4S 1.3900
C4S H4S 0.9500
C4S C5S 1.3900
C5S H5S 0.9500
C7S H7SA 0.9800
C7S H7SB 0.9800
C7S H7SC 0.9800

loop_
_exptl_oxdiff_crystal_face_indexfrac_h
_exptl_oxdiff_crystal_face_indexfrac_k
_exptl_oxdiff_crystal_face_indexfrac_l
_exptl_oxdiff_crystal_face_x
_exptl_oxdiff_crystal_face_y
_exptl_oxdiff_crystal_face_z
-19.9578 -18.9475 -5.0059 -0.5906 0.3649 -0.7276
19.9578 18.9475 5.0059 0.5906 -0.3649 0.7276
21.0080 -19.9720 -15.9996 -0.6967 0.4124 0.6007
-21.0080 19.9720 15.9996 0.6967 -0.4124 -0.6007
-0.9922 3.0078 -39.9753 -0.6705 -0.7072 -0.1998
0.9922 -3.0078 39.9753 0.6705 0.7072 0.1998

loop_
_smtbx_masks_void_nr
_smtbx_masks_void_average_x
_smtbx_masks_void_average_y
_smtbx_masks_void_average_z
_smtbx_masks_void_volume
_smtbx_masks_void_count_electrons
1 0.108 0.135 0.984 30.3 0.0
2 0.108 0.365 0.484 30.3 0.0
3 0.500 0.500 0.000 504.8 92.7
4 0.500 1.000 0.500 504.8 92.7
5 0.892 0.635 0.516 30.3 0.0
6 0.892 0.865 0.016 30.3 0.0
